data_2207636
loop_
_publ_author_name
'Xin Huang'
'Fuqun Zhao'
'Ru-Ji Wang'
'Fushi Zhang'
'Chen-Ho, Tung'

_publ_section_title
;
 3-(4-<i>tert</i>-Butylphenoxy)phthalonitrile
;
_journal_coeditor_code SJ6137
_journal_issue 12
_journal_name_full 'Acta Crystallographica Section E'
_journal_page_first o4384
_journal_page_last o4386
_journal_paper_doi 10.1107/S1600536805035725
_journal_volume 61
_journal_year 2005
_chemical_formula_iupac 'C18 H16 N2 O'
_chemical_formula_moiety 'C18 H16 N2 O'
_chemical_formula_sum 'C18 H16 N2 O'
_chemical_formula_weight 276.33
_chemical_melting_point .393E-305
_chemical_name_systematic
;
3-(4-tert-Butylphenoxy)phthalonitrile
;
_space_group_IT_number 11
_symmetry_cell_setting monoclinic
_symmetry_space_group_name_Hall '-P 2yb'
_symmetry_space_group_name_H-M 'P 1 21/m 1'
_atom_sites_solution_hydrogens geom
_atom_sites_solution_primary direct
_atom_sites_solution_secondary difmap
_cell_angle_alpha 90.00
_cell_angle_beta 100.280(13)
_cell_angle_gamma 90.00
_cell_formula_units_Z 2
_cell_length_a 8.7541(10)
_cell_length_b 6.8132(5)
_cell_length_c 13.5203(19)
_cell_measurement_reflns_used 38
_cell_measurement_temperature 295(2)
_cell_measurement_theta_max 12.44
_cell_measurement_theta_min 5.14
_cell_volume 793.45(16)
_computing_cell_refinement XSCANS
_computing_data_collection 'XSCANS (Bruker, 1997)'
_computing_data_reduction XSCANS
_computing_molecular_graphics SHELXTL
_computing_publication_material SHELXTL
_computing_structure_refinement SHELXTL
_computing_structure_solution 'SHELXTL (Bruker, 1997)'
_diffrn_measured_fraction_theta_full 0.999
_diffrn_measured_fraction_theta_max 0.999
_diffrn_measurement_device_type 'Bruker P4'
_diffrn_measurement_method \w
_diffrn_radiation_monochromator graphite
_diffrn_radiation_source 'fine-focus sealed tube'
_diffrn_radiation_type MoK\a
_diffrn_radiation_wavelength 0.71073
_diffrn_reflns_av_R_equivalents 0.0319
_diffrn_reflns_av_sigmaI/netI 0.0452
_diffrn_reflns_limit_h_max 10
_diffrn_reflns_limit_h_min -1
_diffrn_reflns_limit_k_max 8
_diffrn_reflns_limit_k_min -1
_diffrn_reflns_limit_l_max 16
_diffrn_reflns_limit_l_min -16
_diffrn_reflns_number 2265
_diffrn_reflns_theta_full 25.49
_diffrn_reflns_theta_max 25.49
_diffrn_reflns_theta_min 2.36
_diffrn_standards_decay_% 0
_diffrn_standards_interval_count 97
_diffrn_standards_number 3
_exptl_absorpt_coefficient_mu 0.073
_exptl_absorpt_correction_type none
_exptl_crystal_colour colorless
_exptl_crystal_density_diffrn 1.157
_exptl_crystal_density_method 'not measured'
_exptl_crystal_description prism
_exptl_crystal_F_000 292
_exptl_crystal_size_max 0.4
_exptl_crystal_size_mid 0.3
_exptl_crystal_size_min 0.1
_refine_diff_density_max 0.163
_refine_diff_density_min -0.096
_refine_ls_extinction_method none
_refine_ls_goodness_of_fit_ref 1.013
_refine_ls_hydrogen_treatment constr
_refine_ls_matrix_type full
_refine_ls_number_parameters 136
_refine_ls_number_reflns 1621
_refine_ls_number_restraints 4
_refine_ls_restrained_S_all 1.018
_refine_ls_R_factor_all 0.1143
_refine_ls_R_factor_gt 0.0518
_refine_ls_shift/su_max 0.006
_refine_ls_shift/su_mean 0.000
_refine_ls_structure_factor_coef Fsqd
_refine_ls_weighting_details 'calc w = 1/[\s^2^(Fo^2^)+(0.001P)^2^+0.3P] where P = (Fo^2^+2Fc^2^)/3'
_refine_ls_weighting_scheme calc
_refine_ls_wR_factor_gt 0.0937
_refine_ls_wR_factor_ref 0.1126
_reflns_number_gt 757
_reflns_number_total 1621
_reflns_threshold_expression I>2\s(I)
_cod_data_source_file sj6137.cif
_cod_data_source_block I
_cod_depositor_comments
;
The following automatic conversions were performed:
'_symmetry_cell_setting' value 'Monoclinic' changed to 'monoclinic'
according to '/home/saulius/struct/CIF-dictionaries/cif_core.dic'
dictionary named 'cif_core.dic' version 2.4.1 from 2010-06-29.

Automatic conversion script
Id: cif_fix_enum 1527 2010-12-29 10:47:43Z saulius 

The following automatic conversions were performed:

'_symmetry_cell_setting' value 'Monoclinic' changed to 'monoclinic'
according to /home/saulius/struct/CIF-dictionaries/cif_core.dic
dictionary named 'cif_core.dic' version 2.4.1 from 2010-06-29.

Automatic conversion script
Id: cif_fix_values 1715 2011-07-08 13:25:40Z adriana 
;
_cod_original_sg_symbol_H-M 'P 21/m'
_cod_database_code 2207636
_cod_database_fobs_code 2207636

loop_
_symmetry_equiv_pos_as_xyz
'x, y, z'
'-x, y+1/2, -z'
'-x, -y, -z'
'x, -y-1/2, z'

loop_
_atom_site_label
_atom_site_fract_x
_atom_site_fract_y
_atom_site_fract_z
_atom_site_U_iso_or_equiv
_atom_site_adp_type
_atom_site_calc_flag
_atom_site_refinement_flags
_atom_site_occupancy
_atom_site_disorder_assembly
_atom_site_disorder_group
_atom_site_type_symbol
O1 0.49659(16) 0.7500 0.74122(10) 0.0903(6) Uani d S 1 . . O
N1 0.8091(2) 0.7500 0.93367(17) 0.1123(9) Uani d S 1 . . N
N2 0.6044(3) 0.7500 1.17810(15) 0.1087(8) Uani d S 1 . . N
C1 0.6772(3) 0.7500 0.92400(16) 0.0761(7) Uani d S 1 . . C
C2 0.5358(3) 0.7500 1.09817(17) 0.0822(8) Uani d S 1 . . C
C3 0.5126(2) 0.7500 0.91419(15) 0.0642(6) Uani d S 1 . . C
C4 0.4433(2) 0.7500 0.99955(15) 0.0688(7) Uani d S 1 . . C
C5 0.2838(3) 0.7500 0.98960(17) 0.0808(8) Uani d S 1 . . C
H5A 0.2374 0.7500 1.0463 0.097 Uiso calc SR 1 . . H
C6 0.1934(3) 0.7500 0.89478(16) 0.0849(8) Uani d S 1 . . C
H6A 0.0858 0.7500 0.8881 0.102 Uiso calc SR 1 . . H
C7 0.2599(2) 0.7500 0.81046(16) 0.0785(8) Uani d S 1 . . C
H7A 0.1977 0.7500 0.7470 0.094 Uiso calc SR 1 . . H
C8 0.4200(2) 0.7500 0.81993(16) 0.0685(7) Uani d S 1 . . C
C9 0.4086(2) 0.7500 0.64393(15) 0.0764(8) Uani d S 1 . . C
C10 0.3686(2) 0.5798(3) 0.59695(12) 0.1054(7) Uani d . 1 . . C
H10A 0.3972 0.4614 0.6293 0.127 Uiso calc R 1 . . H
C11 0.2842(2) 0.5811(3) 0.49950(12) 0.1054(7) Uani d . 1 . . C
H11A 0.2577 0.4617 0.4677 0.127 Uiso calc R 1 . . H
C12 0.2387(2) 0.7500 0.44853(16) 0.0769(8) Uani d S 1 . . C
C13 0.1386(3) 0.7500 0.34446(17) 0.0905(9) Uani d SD 1 . . C
C14 0.1654(5) 0.5741(6) 0.2820(2) 0.190(2) Uani d PD 0.670(3) A 1 C
H14A 0.1101 0.5911 0.2146 0.285 Uiso calc PR 0.670(3) A 1 H
H14B 0.1289 0.4580 0.3106 0.285 Uiso calc PR 0.670(3) A 1 H
H14C 0.2744 0.5613 0.2812 0.285 Uiso calc PR 0.670(3) A 1 H
C15 -0.0267(4) 0.7500 0.3544(4) 0.211(4) Uani d SPD 0.670(3) A 1 C
H15A -0.0454 0.8612 0.3942 0.316 Uiso d PR 0.670(3) A 1 H
H15B -0.0931 0.7500 0.2897 0.316 Uiso d SPR 0.670(3) A 1 H
C14' 0.0334(9) 0.5794(14) 0.3348(6) 0.267(5) Uani d PD 0.330(3) A 2 C
H14D -0.0472 0.5964 0.2773 0.401 Uiso calc PR 0.330(3) A 2 H
H14E -0.0120 0.5683 0.3942 0.401 Uiso calc PR 0.330(3) A 2 H
H14F 0.0910 0.4623 0.3268 0.401 Uiso calc PR 0.330(3) A 2 H
C15' 0.2441(9) 0.7500 0.2731(5) 0.156(6) Uani d SPD 0.330(3) A 2 C
H15C 0.1831 0.7500 0.2067 0.233 Uiso d SPR 0.330(3) A 2 H
H15D 0.3084 0.8651 0.2821 0.233 Uiso d PR 0.330(3) A 2 H

loop_
_atom_site_aniso_label
_atom_site_aniso_U_11
_atom_site_aniso_U_22
_atom_site_aniso_U_33
_atom_site_aniso_U_12
_atom_site_aniso_U_13
_atom_site_aniso_U_23
O1 0.0670(9) 0.1361(15) 0.0685(9) 0.000 0.0138(8) 0.000
N1 0.0763(13) 0.1281(19) 0.1307(17) 0.000 0.0140(13) 0.000
N2 0.1355(18) 0.0949(16) 0.0873(13) 0.000 -0.0027(14) 0.000
C1 0.0721(13) 0.0725(15) 0.0832(15) 0.000 0.0122(12) 0.000
C2 0.1040(17) 0.0628(15) 0.0774(14) 0.000 0.0101(14) 0.000
C3 0.0640(12) 0.0581(13) 0.0697(12) 0.000 0.0098(10) 0.000
C4 0.0782(14) 0.0559(13) 0.0712(13) 0.000 0.0107(12) 0.000
C5 0.0889(15) 0.0795(16) 0.0784(14) 0.000 0.0270(13) 0.000
C6 0.0656(13) 0.1008(19) 0.0908(15) 0.000 0.0209(12) 0.000
C7 0.0666(13) 0.0927(18) 0.0756(14) 0.000 0.0114(12) 0.000
C8 0.0643(12) 0.0712(15) 0.0716(13) 0.000 0.0163(11) 0.000
C9 0.0673(13) 0.0968(18) 0.0642(13) 0.000 0.0088(11) 0.000
C10 0.1262(15) 0.0906(14) 0.0909(11) -0.0001(13) -0.0039(11) 0.0105(11)
C11 0.1277(15) 0.0886(13) 0.0912(11) -0.0060(13) -0.0044(11) -0.0075(11)
C12 0.0676(13) 0.0921(17) 0.0728(14) 0.000 0.0173(12) 0.000
C13 0.0802(15) 0.118(2) 0.0718(14) 0.000 0.0104(13) 0.000
C14 0.262(5) 0.179(4) 0.107(2) 0.061(4) -0.030(3) -0.059(2)
C15 0.064(3) 0.433(12) 0.133(4) 0.000 0.015(3) 0.000
C14' 0.278(8) 0.323(11) 0.144(6) -0.208(7) -0.118(6) 0.073(6)
C15' 0.111(7) 0.309(17) 0.048(4) 0.000 0.018(5) 0.000

loop_
_atom_type_symbol
_atom_type_description
_atom_type_scat_dispersion_real
_atom_type_scat_dispersion_imag
_atom_type_scat_source
C C 0.0033 0.0016 'International Tables Vol C Tables 4.2.6.8 and 6.1.1.4'
H H 0.0000 0.0000 'International Tables Vol C Tables 4.2.6.8 and 6.1.1.4'
N N 0.0061 0.0033 'International Tables Vol C Tables 4.2.6.8 and 6.1.1.4'
O O 0.0106 0.0060 'International Tables Vol C Tables 4.2.6.8 and 6.1.1.4'

loop_
_geom_angle_atom_site_label_1
_geom_angle_atom_site_label_2
_geom_angle_atom_site_label_3
_geom_angle_site_symmetry_1
_geom_angle_site_symmetry_3
_geom_angle
C8 O1 C9 . . 118.10(16)
N1 C1 C3 . . 178.8(3)
N2 C2 C4 . . 177.4(3)
C8 C3 C4 . . 119.46(19)
C8 C3 C1 . . 120.2(2)
C4 C3 C1 . . 120.33(18)
C5 C4 C3 . . 120.08(19)
C5 C4 C2 . . 119.1(2)
C3 C4 C2 . . 120.9(2)
C4 C5 C6 . . 119.5(2)
C4 C5 H5A . . 120.2
C6 C5 H5A . . 120.2
C7 C6 C5 . . 121.0(2)
C7 C6 H6A . . 119.5
C5 C6 H6A . . 119.5
C6 C7 C8 . . 119.8(2)
C6 C7 H7A . . 120.1
C8 C7 H7A . . 120.1
O1 C8 C3 . . 115.64(18)
O1 C8 C7 . . 124.19(18)
C3 C8 C7 . . 120.2(2)
C10 C9 C10 . 4_575 120.1(2)
C10 C9 O1 . . 119.94(10)
C10 C9 O1 4_575 . 119.94(10)
C9 C10 C11 . . 119.59(18)
C9 C10 H10A . . 120.2
C11 C10 H10A . . 120.2
C12 C11 C10 . . 122.82(18)
C12 C11 H11A . . 118.6
C10 C11 H11A . . 118.6
C11 C12 C11 4_575 . 115.1(2)
C11 C12 C13 4_575 . 122.44(10)
C11 C12 C13 . . 122.44(10)
C15' C13 C14' . . 113.8(4)
C15' C13 C14' . 4_575 113.8(4)
C14' C13 C14' . 4_575 104.1(7)
C15' C13 C15 . . 144.2(4)
C14' C13 C15 . . 53.2(4)
C14' C13 C15 4_575 . 53.2(4)
C15' C13 C14 . . 56.4(2)
C14' C13 C14 . . 58.8(4)
C14' C13 C14 4_575 . 137.3(3)
C15 C13 C14 . . 107.7(2)
C15' C13 C14 . 4_575 56.4(2)
C14' C13 C14 . 4_575 137.3(3)
C14' C13 C14 4_575 4_575 58.8(4)
C15 C13 C14 . 4_575 107.7(2)
C14 C13 C14 . 4_575 105.2(3)
C15' C13 C12 . . 106.6(3)
C14' C13 C12 . . 109.3(3)
C14' C13 C12 4_575 . 109.3(3)
C15 C13 C12 . . 109.2(3)
C14 C13 C12 . . 113.37(17)
C14 C13 C12 4_575 . 113.37(17)
C13 C14 H14A . . 109.5
C13 C14 H14B . . 109.5
C13 C14 H14C . . 109.5
C13 C15 H15A . . 108.6
C13 C15 H15B . . 111.2
H15A C15 H15B . . 112.0
C13 C14' H14D . . 109.5
C13 C14' H14E . . 109.5
H14D C14' H14E . . 109.5
C13 C14' H14F . . 109.5
H14D C14' H14F . . 109.5
H14E C14' H14F . . 109.5
C13 C15' H15C . . 108.0
C13 C15' H15D . . 110.2
H15C C15' H15D . . 109.5

loop_
_geom_bond_atom_site_label_1
_geom_bond_atom_site_label_2
_geom_bond_site_symmetry_2
_geom_bond_distance
O1 C8 . 1.355(2)
O1 C9 . 1.401(2)
N1 C1 . 1.139(3)
N2 C2 . 1.139(3)
C1 C3 . 1.423(3)
C2 C4 . 1.431(3)
C3 C8 . 1.383(3)
C3 C4 . 1.397(3)
C4 C5 . 1.379(3)
C5 C6 . 1.381(3)
C5 H5A . 0.9300
C6 C7 . 1.370(3)
C6 H6A . 0.9300
C7 C8 . 1.384(3)
C7 H7A . 0.9300
C9 C10 . 1.338(2)
C9 C10 4_575 1.338(2)
C10 C11 . 1.391(2)
C10 H10A . 0.9300
C11 C12 . 1.364(2)
C11 H11A . 0.9300
C12 C11 4_575 1.364(2)
C12 C13 . 1.519(3)
C13 C15' . 1.449(8)
C13 C14' . 1.474(8)
C13 C14' 4_575 1.474(8)
C13 C15 . 1.477(5)
C13 C14 . 1.508(4)
C13 C14 4_575 1.508(4)
C14 H14A . 0.9600
C14 H14B . 0.9600
C14 H14C . 0.9600
C15 H15A . 0.9601
C15 H15B . 0.9599
C14' H14D . 0.9600
C14' H14E . 0.9600
C14' H14F . 0.9600
C15' H15C . 0.9599
C15' H15D . 0.9600
